data_4080615
loop_
_publ_author_name
'Adams, Richard D.'
'Chen, Mingwei'
'Elpitiya, Gaya'
'Yang, Xinzheng'
'Zhang, Qiang'

_publ_section_title
;
 Semibridging Phenyl Ligands in Iridium--Copper and Iridium--Silver
 Cluster Compounds: Synthesis, Structures, and Bonding
;
_journal_issue 8
_journal_name_full Organometallics
_journal_page_first 2416
_journal_paper_doi 10.1021/om400133w
_journal_volume 32
_journal_year 2013
_chemical_formula_sum 'C34 H10 Ag2 Ir8 O22'
_chemical_formula_weight 2523.76
_chemical_name_systematic
; 
 ? 
;
_space_group_IT_number 2
_symmetry_cell_setting triclinic
_symmetry_space_group_name_Hall '-P 1'
_symmetry_space_group_name_H-M 'P -1'
_atom_sites_solution_hydrogens geom
_atom_sites_solution_primary direct
_atom_sites_solution_secondary difmap
_audit_creation_method SHELXL-97
_cell_angle_alpha 85.205(3)
_cell_angle_beta 87.131(3)
_cell_angle_gamma 80.804(3)
_cell_formula_units_Z 2
_cell_length_a 9.1167(14)
_cell_length_b 14.120(2)
_cell_length_c 17.939(3)
_cell_measurement_reflns_used 2964
_cell_measurement_temperature 294(2)
_cell_measurement_theta_max 23.82
_cell_measurement_theta_min 2.28
_cell_volume 2270.0(6)
_computing_structure_refinement 'SHELXL-97 (Sheldrick, 1997)'
_computing_structure_solution 'SHELXS-97 (Sheldrick, 1990)'
_diffrn_ambient_temperature 294(2)
_diffrn_measured_fraction_theta_full 1.000
_diffrn_measured_fraction_theta_max 1.000
_diffrn_radiation_monochromator graphite
_diffrn_radiation_source 'fine-focus sealed tube'
_diffrn_radiation_type MoK\a
_diffrn_radiation_wavelength 0.71073
_diffrn_reflns_av_R_equivalents 0.0893
_diffrn_reflns_av_sigmaI/netI 0.0892
_diffrn_reflns_limit_h_max 10
_diffrn_reflns_limit_h_min -10
_diffrn_reflns_limit_k_max 15
_diffrn_reflns_limit_k_min -15
_diffrn_reflns_limit_l_max 20
_diffrn_reflns_limit_l_min -20
_diffrn_reflns_number 23780
_diffrn_reflns_theta_full 23.53
_diffrn_reflns_theta_max 23.53
_diffrn_reflns_theta_min 1.79
_diffrn_standards_decay_% <1
_exptl_absorpt_coefficient_mu 24.268
_exptl_absorpt_correction_T_max 1.000
_exptl_absorpt_correction_T_min 0.478988
_exptl_absorpt_correction_type multi-scan
_exptl_crystal_colour yellow
_exptl_crystal_density_diffrn 3.692
_exptl_crystal_density_method 'not measured'
_exptl_crystal_description block
_exptl_crystal_F_000 2200
_exptl_crystal_size_max 0.18
_exptl_crystal_size_mid 0.08
_exptl_crystal_size_min 0.04
_refine_diff_density_max 3.405
_refine_diff_density_min -3.146
_refine_diff_density_rms 0.502
_refine_ls_extinction_method none
_refine_ls_goodness_of_fit_ref 0.981
_refine_ls_hydrogen_treatment constr
_refine_ls_matrix_type full
_refine_ls_number_parameters 595
_refine_ls_number_reflns 6742
_refine_ls_number_restraints 38
_refine_ls_restrained_S_all 0.979
_refine_ls_R_factor_all 0.1124
_refine_ls_R_factor_gt 0.0679
_refine_ls_shift/su_max 0.000
_refine_ls_shift/su_mean 0.000
_refine_ls_structure_factor_coef Fsqd
_refine_ls_weighting_details 'calc w=1/[\s^2^(Fo^2^)+(0.1112P)^2^+0.0000P] where P=(Fo^2^+2Fc^2^)/3'
_refine_ls_weighting_scheme calc
_refine_ls_wR_factor_gt 0.1593
_refine_ls_wR_factor_ref 0.1839
_reflns_number_gt 4317
_reflns_number_total 6742
_reflns_threshold_expression >2sigma(I)
_cod_data_source_file om400133w_si_002.cif
_cod_data_source_block compound4
_cod_depositor_comments
;
The following automatic conversions were performed:

'_symmetry_cell_setting' value 'Triclinic' changed to 'triclinic'
according to /home/saulius/struct/CIF-dictionaries/cif_core.dic
dictionary named 'cif_core.dic' version 2.4.2 from 2011-04-26.

Automatic conversion script
Id: cif_fix_values 1891 2012-01-12 08:04:46Z andrius 
;
_cod_original_cell_volume 2269.9(6)
_cod_original_sg_symbol_H-M P-1
_cod_database_code 4080615

loop_
_symmetry_equiv_pos_as_xyz
'x, y, z'
'-x, -y, -z'

loop_
_atom_site_label
_atom_site_type_symbol
_atom_site_fract_x
_atom_site_fract_y
_atom_site_fract_z
_atom_site_U_iso_or_equiv
_atom_site_adp_type
_atom_site_occupancy
_atom_site_symmetry_multiplicity
_atom_site_calc_flag
_atom_site_refinement_flags
Ir1 Ir 0.52159(14) -0.33815(10) 0.33287(7) 0.0473(4) Uani 1 1 d .
Ir2 Ir 0.29522(13) -0.23742(9) 0.25197(6) 0.0422(3) Uani 1 1 d .
Ir3 Ir 0.56433(14) -0.17262(10) 0.25265(6) 0.0445(4) Uani 1 1 d .
Ir4 Ir 0.37682(15) -0.16827(10) 0.38210(6) 0.0475(4) Uani 1 1 d .
Ir5 Ir 0.19699(14) 0.13523(9) 0.17206(6) 0.0401(3) Uani 1 1 d .
Ir6 Ir 0.00797(13) 0.22441(10) 0.06235(6) 0.0415(3) Uani 1 1 d .
Ir7 Ir 0.27664(13) 0.27892(10) 0.07066(6) 0.0416(3) Uani 1 1 d .
Ir8 Ir 0.05824(14) 0.33335(9) 0.17355(6) 0.0412(3) Uani 1 1 d .
Ag1 Ag 0.2943(3) -0.03280(18) 0.25808(12) 0.0492(7) Uani 1 1 d .
Ag2 Ag 0.0946(4) 0.2019(2) 0.30974(13) 0.0696(9) Uani 1 1 d .
C1 C 0.192(3) -0.233(2) 0.368(2) 0.051(9) Uani 1 1 d .
C2 C 0.473(3) -0.239(2) 0.1715(17) 0.044(8) Uani 1 1 d U
C3 C 0.581(4) -0.120(3) 0.3656(19) 0.064(10) Uani 1 1 d .
C4 C 0.203(3) 0.200(2) -0.0089(16) 0.042(8) Uani 1 1 d .
C5 C -0.128(4) 0.286(2) 0.1587(17) 0.052(9) Uani 1 1 d .
C6 C 0.277(3) 0.358(2) 0.1730(18) 0.045(8) Uani 1 1 d .
C11 C 0.590(5) -0.422(3) 0.260(2) 0.074(12) Uani 1 1 d .
C12 C 0.414(4) -0.418(2) 0.393(3) 0.069(12) Uani 1 1 d .
C13 C 0.687(4) -0.334(3) 0.386(2) 0.060(10) Uani 1 1 d U
C14 C 0.251(4) -0.033(2) 0.4000(16) 0.055(10) Uani 1 1 d .
C15 C 0.101(5) -0.012(3) 0.3957(19) 0.070(12) Uani 1 1 d .
H15 H 0.0571 -0.0592 0.3767 0.084 Uiso 1 1 calc R
C16 C 0.004(4) 0.068(2) 0.4151(18) 0.056(9) Uani 1 1 d U
H16 H -0.0989 0.0748 0.4124 0.067 Uiso 1 1 calc R
C17 C 0.076(5) 0.137(3) 0.439(2) 0.081(12) Uani 1 1 d U
H17 H 0.0183 0.1910 0.4568 0.098 Uiso 1 1 calc R
C18 C 0.231(5) 0.133(3) 0.4381(19) 0.074(11) Uani 1 1 d U
H18 H 0.2729 0.1855 0.4498 0.088 Uiso 1 1 calc R
C19 C 0.319(6) 0.048(2) 0.4195(18) 0.084(15) Uani 1 1 d .
H19 H 0.4219 0.0431 0.4195 0.100 Uiso 1 1 calc R
C21 C 0.227(4) -0.350(3) 0.243(2) 0.060(11) Uani 1 1 d .
C22 C 0.155(4) -0.164(3) 0.1940(17) 0.069(12) Uani 1 1 d .
C24 C 0.004(4) 0.360(2) 0.2878(17) 0.059(10) Uani 1 1 d .
C25 C -0.138(4) 0.365(3) 0.321(2) 0.067(11) Uani 1 1 d .
H25 H -0.2148 0.3532 0.2924 0.080 Uiso 1 1 calc R
C26 C -0.169(5) 0.386(4) 0.392(2) 0.093(16) Uani 1 1 d .
H26 H -0.2618 0.3786 0.4137 0.112 Uiso 1 1 calc R
C27 C -0.074(5) 0.415(4) 0.429(2) 0.098(16) Uani 1 1 d .
H27 H -0.1029 0.4397 0.4752 0.117 Uiso 1 1 calc R
C28 C 0.072(5) 0.412(3) 0.4046(19) 0.072(12) Uani 1 1 d .
H28 H 0.1435 0.4244 0.4360 0.086 Uiso 1 1 calc R
C29 C 0.109(4) 0.390(2) 0.3322(17) 0.054(9) Uani 1 1 d .
H29 H 0.2040 0.3944 0.3124 0.065 Uiso 1 1 calc R
C31 C 0.763(4) -0.231(3) 0.244(2) 0.073(11) Uani 1 1 d .
C32 C 0.592(4) -0.057(3) 0.1981(18) 0.052(8) Uani 1 1 d U
C41 C 0.398(5) -0.194(3) 0.486(2) 0.077(12) Uani 1 1 d U
C51 C 0.289(3) 0.049(3) 0.1067(16) 0.050(9) Uani 1 1 d .
C52 C 0.022(4) 0.082(2) 0.2124(14) 0.041(8) Uani 1 1 d .
C53 C 0.357(4) 0.157(3) 0.2275(15) 0.046(8) Uani 1 1 d .
C61 C -0.084(4) 0.117(3) 0.0459(17) 0.055(10) Uani 1 1 d .
C62 C -0.110(4) 0.301(3) -0.0065(17) 0.061(10) Uani 1 1 d .
C71 C 0.484(3) 0.227(3) 0.0602(17) 0.047(8) Uani 1 1 d .
C72 C 0.293(4) 0.390(3) 0.0079(19) 0.054(9) Uani 1 1 d U
C81 C -0.016(3) 0.461(3) 0.1491(17) 0.046(9) Uani 1 1 d .
O1 O 0.095(3) -0.2535(19) 0.3973(13) 0.069(7) Uani 1 1 d .
O2 O 0.493(3) -0.265(2) 0.1079(13) 0.076(8) Uani 1 1 d .
O3 O 0.666(3) -0.083(2) 0.3916(15) 0.083(9) Uani 1 1 d .
O4 O 0.228(3) 0.1741(19) -0.0692(14) 0.067(7) Uani 1 1 d .
O5 O -0.251(3) 0.278(2) 0.1782(15) 0.080(8) Uani 1 1 d .
O6 O 0.362(2) 0.3880(17) 0.2009(13) 0.059(7) Uani 1 1 d .
O11 O 0.638(4) -0.481(2) 0.2130(14) 0.098(10) Uani 1 1 d .
O12 O 0.359(3) -0.466(2) 0.4408(18) 0.107(11) Uani 1 1 d .
O13 O 0.781(4) -0.340(3) 0.4284(17) 0.113(12) Uani 1 1 d U
O21 O 0.190(3) -0.421(2) 0.2362(17) 0.089(9) Uani 1 1 d .
O22 O 0.060(3) -0.132(2) 0.1519(16) 0.083(8) Uani 1 1 d .
O31 O 0.883(3) -0.265(2) 0.2393(19) 0.103(11) Uani 1 1 d .
O32 O 0.628(2) 0.0029(19) 0.1606(14) 0.070(7) Uani 1 1 d .
O41 O 0.396(4) -0.208(3) 0.5511(14) 0.135(14) Uani 1 1 d .
O51 O 0.346(3) -0.0053(17) 0.0625(13) 0.072(7) Uani 1 1 d .
O52 O -0.082(3) 0.055(2) 0.2268(13) 0.069(8) Uani 1 1 d .
O53 O 0.462(3) 0.171(2) 0.2556(13) 0.076(8) Uani 1 1 d .
O61 O -0.131(3) 0.049(2) 0.0418(15) 0.072(8) Uani 1 1 d .
O62 O -0.178(3) 0.347(2) -0.0483(15) 0.086(9) Uani 1 1 d .
O71 O 0.599(3) 0.200(2) 0.0528(14) 0.077(8) Uani 1 1 d .
O72 O 0.307(3) 0.4561(18) -0.0288(14) 0.087(9) Uani 1 1 d .
O81 O -0.062(3) 0.5411(19) 0.1356(16) 0.078(8) Uani 1 1 d .

loop_
_atom_site_aniso_label
_atom_site_aniso_U_11
_atom_site_aniso_U_22
_atom_site_aniso_U_33
_atom_site_aniso_U_23
_atom_site_aniso_U_13
_atom_site_aniso_U_12
Ir1 0.0523(8) 0.0550(9) 0.0311(7) 0.0020(6) 0.0030(5) -0.0018(6)
Ir2 0.0466(7) 0.0513(8) 0.0280(6) -0.0020(5) 0.0035(5) -0.0075(6)
Ir3 0.0454(7) 0.0585(9) 0.0287(6) -0.0003(6) 0.0043(5) -0.0090(6)
Ir4 0.0628(9) 0.0572(9) 0.0205(6) -0.0034(6) 0.0040(5) -0.0047(7)
Ir5 0.0494(7) 0.0496(8) 0.0204(6) -0.0039(5) 0.0026(5) -0.0058(6)
Ir6 0.0436(7) 0.0594(9) 0.0216(6) -0.0061(5) 0.0024(5) -0.0079(6)
Ir7 0.0462(7) 0.0545(8) 0.0237(6) -0.0040(5) 0.0065(5) -0.0091(6)
Ir8 0.0502(8) 0.0513(8) 0.0214(6) -0.0079(5) 0.0057(5) -0.0053(6)
Ag1 0.0621(16) 0.0534(16) 0.0294(12) 0.0011(11) 0.0021(11) -0.0039(13)
Ag2 0.114(2) 0.0634(19) 0.0234(13) -0.0027(12) 0.0140(14) 0.0049(17)
C1 0.028(17) 0.06(2) 0.07(2) -0.031(19) 0.020(17) -0.001(16)
C2 0.048(11) 0.043(11) 0.039(11) 0.006(8) 0.003(8) -0.011(9)
C3 0.06(2) 0.09(3) 0.05(2) -0.02(2) 0.024(18) -0.03(2)
C4 0.06(2) 0.037(19) 0.028(16) -0.005(14) 0.015(15) -0.018(16)
C5 0.07(2) 0.05(2) 0.029(17) -0.003(15) -0.004(16) 0.009(19)
C6 0.011(15) 0.06(2) 0.06(2) 0.012(17) -0.008(14) 0.003(15)
C11 0.12(3) 0.04(2) 0.04(2) 0.007(18) 0.02(2) 0.03(2)
C12 0.035(19) 0.04(2) 0.14(4) 0.01(2) -0.01(2) -0.032(17)
C13 0.05(2) 0.05(2) 0.06(2) 0.006(18) 0.008(14) 0.024(18)
C14 0.09(3) 0.05(2) 0.017(15) 0.007(15) 0.014(16) 0.00(2)
C15 0.10(3) 0.05(2) 0.05(2) 0.014(17) 0.04(2) 0.02(2)
C16 0.059(12) 0.054(12) 0.048(11) 0.010(9) 0.004(9) 0.001(9)
C17 0.089(14) 0.084(15) 0.068(14) -0.004(10) 0.006(10) -0.004(10)
C18 0.12(2) 0.06(3) 0.05(2) 0.015(19) -0.03(2) -0.04(3)
C19 0.18(5) 0.03(2) 0.03(2) -0.010(16) -0.03(2) 0.01(2)
C21 0.04(2) 0.04(2) 0.09(3) -0.03(2) -0.028(19) 0.018(18)
C22 0.05(2) 0.13(4) 0.024(17) 0.02(2) -0.002(16) -0.01(2)
C24 0.09(3) 0.05(2) 0.024(17) -0.006(15) 0.016(18) 0.01(2)
C25 0.05(2) 0.08(3) 0.07(3) 0.01(2) -0.011(19) -0.01(2)
C26 0.07(3) 0.18(5) 0.05(2) -0.04(3) 0.03(2) -0.06(3)
C27 0.10(4) 0.13(4) 0.05(3) -0.02(3) 0.01(3) 0.02(3)
C28 0.10(3) 0.08(3) 0.04(2) -0.02(2) 0.01(2) -0.05(3)
C29 0.08(2) 0.05(2) 0.034(18) 0.003(16) -0.006(17) -0.016(19)
C31 0.06(3) 0.08(3) 0.08(3) 0.00(2) 0.00(2) -0.01(2)
C32 0.056(11) 0.054(12) 0.043(11) 0.003(9) 0.013(9) -0.012(9)
C41 0.081(14) 0.080(14) 0.071(14) -0.002(9) 0.005(9) -0.019(10)
C51 0.035(17) 0.08(3) 0.029(17) -0.019(17) 0.006(13) 0.001(17)
C52 0.05(2) 0.06(2) 0.007(13) 0.000(13) 0.007(13) 0.006(17)
C53 0.05(2) 0.07(2) 0.014(14) -0.007(14) 0.009(14) -0.014(18)
C61 0.06(2) 0.07(3) 0.034(18) -0.019(18) 0.006(16) 0.01(2)
C62 0.08(3) 0.08(3) 0.019(17) 0.007(18) -0.002(17) -0.01(2)
C71 0.025(17) 0.08(3) 0.042(18) -0.015(17) 0.002(14) -0.013(17)
C72 0.060(12) 0.057(12) 0.046(11) -0.005(9) 0.002(9) -0.011(9)
C81 0.029(17) 0.08(3) 0.038(18) -0.014(18) -0.001(13) -0.033(18)
O1 0.080(19) 0.09(2) 0.040(14) -0.015(13) 0.012(13) -0.022(16)
O2 0.086(18) 0.10(2) 0.048(15) -0.017(14) 0.022(13) -0.033(16)
O3 0.09(2) 0.10(2) 0.066(18) -0.017(16) -0.009(16) -0.055(19)
O4 0.062(16) 0.09(2) 0.057(16) -0.010(14) 0.004(13) -0.040(14)
O5 0.080(19) 0.10(2) 0.074(19) -0.029(16) 0.022(16) -0.051(17)
O6 0.032(13) 0.079(18) 0.074(16) -0.029(14) 0.012(11) -0.030(12)
O11 0.15(3) 0.09(2) 0.047(16) -0.007(16) 0.021(17) -0.01(2)
O12 0.09(2) 0.13(3) 0.11(2) 0.02(2) 0.041(19) -0.05(2)
O13 0.10(2) 0.16(3) 0.08(2) 0.00(2) -0.036(17) 0.00(2)
O21 0.10(2) 0.07(2) 0.09(2) -0.002(18) -0.009(17) 0.006(18)
O22 0.09(2) 0.08(2) 0.09(2) 0.015(16) -0.036(17) -0.026(16)
O31 0.061(19) 0.09(2) 0.15(3) 0.02(2) 0.022(19) -0.004(17)
O32 0.047(14) 0.09(2) 0.073(17) 0.002(15) 0.013(12) -0.032(14)
O41 0.20(4) 0.19(4) 0.016(14) -0.033(18) 0.001(18) -0.02(3)
O51 0.11(2) 0.060(17) 0.044(14) -0.017(13) -0.011(14) 0.009(15)
O52 0.066(17) 0.10(2) 0.043(14) 0.007(14) 0.013(13) -0.043(16)
O53 0.083(19) 0.10(2) 0.045(15) 0.010(14) -0.016(14) -0.013(17)
O61 0.081(19) 0.057(18) 0.080(19) -0.018(15) -0.002(15) -0.013(15)
O62 0.10(2) 0.10(2) 0.053(17) 0.004(16) 0.007(16) -0.014(18)
O71 0.042(15) 0.12(2) 0.062(17) -0.017(16) 0.008(12) 0.014(15)
O72 0.15(3) 0.058(17) 0.051(15) 0.021(13) 0.034(16) -0.027(17)
O81 0.10(2) 0.044(16) 0.09(2) 0.007(15) -0.009(16) -0.008(15)

loop_
_atom_type_symbol
_atom_type_description
_atom_type_scat_dispersion_real
_atom_type_scat_dispersion_imag
_atom_type_scat_source
C C 0.0033 0.0016 'International Tables Vol C Tables 4.2.6.8 and 6.1.1.4'
H H 0.0000 0.0000 'International Tables Vol C Tables 4.2.6.8 and 6.1.1.4'
O O 0.0106 0.0060 'International Tables Vol C Tables 4.2.6.8 and 6.1.1.4'
Ag Ag -0.8971 1.1015 'International Tables Vol C Tables 4.2.6.8 and 6.1.1.4'
Ir Ir -1.4442 7.9887 'International Tables Vol C Tables 4.2.6.8 and 6.1.1.4'

loop_
_geom_angle_atom_site_label_1
_geom_angle_atom_site_label_2
_geom_angle_atom_site_label_3
_geom_angle
C13 Ir1 C11 103.9(17)
C13 Ir1 C12 104.1(16)
C11 Ir1 C12 98.7(18)
C13 Ir1 Ir3 90.2(11)
C11 Ir1 Ir3 97.6(11)
C12 Ir1 Ir3 155.0(11)
C13 Ir1 Ir2 147.3(11)
C11 Ir1 Ir2 95.4(12)
C12 Ir1 Ir2 98.8(11)
Ir3 Ir1 Ir2 60.88(5)
C13 Ir1 Ir4 92.8(10)
C11 Ir1 Ir4 154.0(10)
C12 Ir1 Ir4 96.3(12)
Ir3 Ir1 Ir4 62.12(5)
Ir2 Ir1 Ir4 61.28(5)
C21 Ir2 C22 95.1(17)
C21 Ir2 C2 104.2(15)
C22 Ir2 C2 96.6(13)
C21 Ir2 C1 89.2(15)
C22 Ir2 C1 103.8(13)
C2 Ir2 C1 154.6(12)
C21 Ir2 Ir1 88.6(10)
C22 Ir2 Ir1 175.2(11)
C2 Ir2 Ir1 79.6(8)
C1 Ir2 Ir1 79.3(8)
C21 Ir2 Ir3 138.3(10)
C22 Ir2 Ir3 115.9(12)
C2 Ir2 Ir3 48.1(9)
C1 Ir2 Ir3 108.1(9)
Ir1 Ir2 Ir3 59.40(5)
C21 Ir2 Ir4 127.4(13)
C22 Ir2 Ir4 119.7(13)
C2 Ir2 Ir4 109.0(9)
C1 Ir2 Ir4 47.2(9)
Ir1 Ir2 Ir4 59.67(5)
Ir3 Ir2 Ir4 61.07(4)
C21 Ir2 Ag1 159.6(10)
C22 Ir2 Ag1 67.1(14)
C2 Ir2 Ag1 88.3(9)
C1 Ir2 Ag1 85.7(9)
Ir1 Ir2 Ag1 109.75(7)
Ir3 Ir2 Ag1 61.73(6)
Ir4 Ir2 Ag1 60.37(6)
C32 Ir3 C31 95.5(16)
C32 Ir3 C2 99.8(13)
C31 Ir3 C2 100.0(16)
C32 Ir3 C3 95.9(14)
C31 Ir3 C3 96.2(16)
C2 Ir3 C3 156.2(12)
C32 Ir3 Ir1 179.2(10)
C31 Ir3 Ir1 85.1(12)
C2 Ir3 Ir1 80.6(8)
C3 Ir3 Ir1 83.5(10)
C32 Ir3 Ir2 120.0(10)
C31 Ir3 Ir2 134.2(13)
C2 Ir3 Ir2 49.6(8)
C3 Ir3 Ir2 106.9(9)
Ir1 Ir3 Ir2 59.72(5)
C32 Ir3 Ir4 119.8(10)
C31 Ir3 Ir4 127.7(12)
C2 Ir3 Ir4 109.4(8)
C3 Ir3 Ir4 46.9(9)
Ir1 Ir3 Ir4 59.40(5)
Ir2 Ir3 Ir4 59.99(4)
C32 Ir3 Ag1 69.4(10)
C31 Ir3 Ag1 163.7(13)
C2 Ir3 Ag1 89.1(9)
C3 Ir3 Ag1 79.8(10)
Ir1 Ir3 Ag1 109.89(7)
Ir2 Ir3 Ag1 61.61(6)
Ir4 Ir3 Ag1 60.00(6)
C41 Ir4 C1 100.1(16)
C41 Ir4 C3 93.5(16)
C1 Ir4 C3 163.1(13)
C41 Ir4 C14 90.0(15)
C1 Ir4 C14 94.2(14)
C3 Ir4 C14 95.9(15)
C41 Ir4 Ir1 100.2(13)
C1 Ir4 Ir1 81.8(8)
C3 Ir4 Ir1 85.8(11)
C14 Ir4 Ir1 169.5(8)
C41 Ir4 Ir2 145.3(13)
C1 Ir4 Ir2 52.7(9)
C3 Ir4 Ir2 110.7(10)
C14 Ir4 Ir2 110.9(9)
Ir1 Ir4 Ir2 59.05(5)
C41 Ir4 Ir3 137.1(12)
C1 Ir4 Ir3 111.4(9)
C3 Ir4 Ir3 51.8(10)
C14 Ir4 Ir3 114.9(8)
Ir1 Ir4 Ir3 58.48(5)
Ir2 Ir4 Ir3 58.94(4)
C41 Ir4 Ag1 148.8(13)
C1 Ir4 Ag1 90.1(11)
C3 Ir4 Ag1 83.4(11)
C14 Ir4 Ag1 59.7(7)
Ir1 Ir4 Ag1 110.43(7)
Ir2 Ir4 Ag1 61.83(6)
Ir3 Ir4 Ag1 61.56(6)
C51 Ir5 C53 102.4(13)
C51 Ir5 C52 105.2(14)
C53 Ir5 C52 126.0(11)
C51 Ir5 Ag1 73.8(10)
C53 Ir5 Ag1 72.3(10)
C52 Ir5 Ag1 72.2(8)
C51 Ir5 Ir6 90.8(10)
C53 Ir5 Ir6 140.9(10)
C52 Ir5 Ir6 84.0(8)
Ag1 Ir5 Ir6 146.57(8)
C51 Ir5 Ir7 87.0(11)
C53 Ir5 Ir7 85.5(9)
C52 Ir5 Ir7 140.8(8)
Ag1 Ir5 Ir7 146.20(7)
Ir6 Ir5 Ir7 58.28(4)
C51 Ir5 Ag2 157.0(10)
C53 Ir5 Ag2 69.5(8)
C52 Ir5 Ag2 67.0(8)
Ag1 Ir5 Ag2 83.24(8)
Ir6 Ir5 Ag2 109.18(8)
Ir7 Ir5 Ag2 112.93(8)
C51 Ir5 Ir8 140.4(10)
C53 Ir5 Ir8 92.0(11)
C52 Ir5 Ir8 95.1(9)
Ag1 Ir5 Ir8 145.68(7)
Ir6 Ir5 Ir8 57.46(4)
Ir7 Ir5 Ir8 57.25(4)
Ag2 Ir5 Ir8 62.54(7)
C62 Ir6 C61 90.8(16)
C62 Ir6 C4 96.9(13)
C61 Ir6 C4 100.9(12)
C62 Ir6 C5 92.5(13)
C61 Ir6 C5 102.2(13)
C4 Ir6 C5 154.9(13)
C62 Ir6 Ir7 113.0(12)
C61 Ir6 Ir7 142.2(10)
C4 Ir6 Ir7 49.5(8)
C5 Ir6 Ir7 105.5(10)
C62 Ir6 Ir8 108.7(12)
C61 Ir6 Ir8 141.0(9)
C4 Ir6 Ir8 109.5(8)
C5 Ir6 Ir8 45.4(10)
Ir7 Ir6 Ir8 60.06(4)
C62 Ir6 Ir5 171.4(12)
C61 Ir6 Ir5 97.6(10)
C4 Ir6 Ir5 83.4(8)
C5 Ir6 Ir5 84.0(8)
Ir7 Ir6 Ir5 60.90(4)
Ir8 Ir6 Ir5 63.38(5)
C72 Ir7 C71 94.2(14)
C72 Ir7 C4 97.4(13)
C71 Ir7 C4 96.6(13)
C72 Ir7 C6 91.9(13)
C71 Ir7 C6 100.6(11)
C4 Ir7 C6 159.8(11)
C72 Ir7 Ir6 111.4(10)
C71 Ir7 Ir6 139.7(10)
C4 Ir7 Ir6 51.2(8)
C6 Ir7 Ir6 108.7(7)
C72 Ir7 Ir8 105.4(10)
C71 Ir7 Ir8 142.7(9)
C4 Ir7 Ir8 111.5(8)
C6 Ir7 Ir8 48.5(7)
Ir6 Ir7 Ir8 60.35(4)
C72 Ir7 Ir5 168.3(10)
C71 Ir7 Ir5 97.1(10)
C4 Ir7 Ir5 84.3(8)
C6 Ir7 Ir5 83.1(8)
Ir6 Ir7 Ir5 60.81(4)
Ir8 Ir7 Ir5 63.44(4)
C81 Ir8 C5 95.1(12)
C81 Ir8 C6 93.7(12)
C5 Ir8 C6 166.3(13)
C81 Ir8 C24 87.4(13)
C5 Ir8 C24 94.2(14)
C6 Ir8 C24 96.6(14)
C81 Ir8 Ir7 107.5(9)
C5 Ir8 Ir7 113.6(9)
C6 Ir8 Ir7 53.5(10)
C24 Ir8 Ir7 146.3(10)
C81 Ir8 Ir6 110.0(9)
C5 Ir8 Ir6 54.1(9)
C6 Ir8 Ir6 112.9(10)
C24 Ir8 Ir6 143.8(10)
Ir7 Ir8 Ir6 59.59(4)
C81 Ir8 Ir5 165.5(9)
C5 Ir8 Ir5 85.9(9)
C6 Ir8 Ir5 83.0(9)
C24 Ir8 Ir5 107.0(9)
Ir7 Ir8 Ir5 59.30(4)
Ir6 Ir8 Ir5 59.16(4)
C81 Ir8 Ag2 137.4(9)
C5 Ir8 Ag2 88.1(9)
C6 Ir8 Ag2 92.5(8)
C24 Ir8 Ag2 50.0(9)
Ir7 Ir8 Ag2 109.90(8)
Ir6 Ir8 Ag2 106.06(8)
Ir5 Ir8 Ag2 57.06(6)
C14 Ag1 Ir5 117.8(8)
C14 Ag1 Ir4 45.4(8)
Ir5 Ag1 Ir4 162.78(10)
C14 Ag1 Ir2 95.6(8)
Ir5 Ag1 Ir2 137.65(10)
Ir4 Ag1 Ir2 57.80(6)
C14 Ag1 Ir3 99.3(8)
Ir5 Ag1 Ir3 132.80(9)
Ir4 Ag1 Ir3 58.44(6)
Ir2 Ag1 Ir3 56.66(6)
C24 Ag2 C17 115.9(13)
C24 Ag2 C52 116.7(11)
C17 Ag2 C52 112.3(13)
C24 Ag2 C18 121.4(12)
C17 Ag2 C18 31.1(12)
C52 Ag2 C18 121.3(10)
C24 Ag2 Ir5 106.5(7)
C17 Ag2 Ir5 137.6(11)
C52 Ag2 Ir5 41.7(7)
C18 Ag2 Ir5 121.8(9)
C24 Ag2 Ir8 46.2(7)
C17 Ag2 Ir8 161.8(11)
C52 Ag2 Ir8 79.7(6)
C18 Ag2 Ir8 152.5(8)
Ir5 Ag2 Ir8 60.40(6)
O1 C1 Ir4 143(3)
O1 C1 Ir2 137(3)
Ir4 C1 Ir2 80.0(11)
O2 C2 Ir3 144(2)
O2 C2 Ir2 134(2)
Ir3 C2 Ir2 82.3(11)
O3 C3 Ir4 145(3)
O3 C3 Ir3 133(3)
Ir4 C3 Ir3 81.3(14)
O4 C4 Ir7 144(2)
O4 C4 Ir6 135(3)
Ir7 C4 Ir6 79.4(10)
O5 C5 Ir8 150(3)
O5 C5 Ir6 129(3)
Ir8 C5 Ir6 80.6(13)
O6 C6 Ir8 148(3)
O6 C6 Ir7 134(2)
Ir8 C6 Ir7 78.0(12)
O11 C11 Ir1 178(3)
O12 C12 Ir1 169(4)
O13 C13 Ir1 170(4)
C15 C14 C19 113(4)
C15 C14 Ir4 124(3)
C19 C14 Ir4 122(3)
C15 C14 Ag1 94(2)
C19 C14 Ag1 104(2)
Ir4 C14 Ag1 74.9(9)
C14 C15 C16 130(4)
C17 C16 C15 112(4)
C16 C17 C18 126(4)
C16 C17 Ag2 88(2)
C18 C17 Ag2 86(2)
C19 C18 C17 118(4)
C19 C18 Ag2 104(2)
C17 C18 Ag2 63(2)
C18 C19 C14 120(4)
O21 C21 Ir2 177(4)
O22 C22 Ir2 168(4)
C25 C24 C29 114(3)
C25 C24 Ir8 124(3)
C29 C24 Ir8 120(3)
C25 C24 Ag2 101(2)
C29 C24 Ag2 94(2)
Ir8 C24 Ag2 83.8(11)
C26 C25 C24 123(4)
C27 C26 C25 121(4)
C26 C27 C28 122(4)
C27 C28 C29 118(4)
C28 C29 C24 121(3)
O31 C31 Ir3 178(4)
O32 C32 Ir3 169(3)
O41 C41 Ir4 173(4)
O51 C51 Ir5 178(3)
O52 C52 Ir5 172(3)
O52 C52 Ag2 114(2)
Ir5 C52 Ag2 71.3(11)
O53 C53 Ir5 174(2)
O61 C61 Ir6 173(3)
O62 C62 Ir6 178(4)
O71 C71 Ir7 178(3)
O72 C72 Ir7 178(3)
O81 C81 Ir8 178(3)

loop_
_geom_bond_atom_site_label_1
_geom_bond_atom_site_label_2
_geom_bond_distance
Ir1 C13 1.84(4)
Ir1 C11 1.86(4)
Ir1 C12 1.86(4)
Ir1 Ir3 2.7125(18)
Ir1 Ir2 2.7212(18)
Ir1 Ir4 2.7388(19)
Ir2 C21 1.81(4)
Ir2 C22 1.83(4)
Ir2 C2 2.12(3)
Ir2 C1 2.25(3)
Ir2 Ir3 2.7530(18)
Ir2 Ir4 2.7828(17)
Ir2 Ag1 2.899(3)
Ir3 C32 1.87(3)
Ir3 C31 1.88(4)
Ir3 C2 2.07(3)
Ir3 C3 2.24(4)
Ir3 Ir4 2.8128(16)
Ir3 Ag1 2.902(3)
Ir4 C41 1.89(4)
Ir4 C1 2.07(3)
Ir4 C3 2.08(4)
Ir4 C14 2.11(3)
Ir4 Ag1 2.859(3)
Ir5 C51 1.84(3)
Ir5 C53 1.88(3)
Ir5 C52 1.95(3)
Ir5 Ag1 2.766(3)
Ir5 Ir6 2.7676(17)
Ir5 Ir7 2.7701(17)
Ir5 Ag2 2.781(3)
Ir5 Ir8 2.8817(18)
Ir6 C62 1.84(4)
Ir6 C61 1.90(4)
Ir6 C4 2.14(3)
Ir6 C5 2.23(3)
Ir6 Ir7 2.6967(18)
Ir6 Ir8 2.7176(17)
Ir7 C72 1.88(4)
Ir7 C71 1.92(3)
Ir7 C4 2.08(3)
Ir7 C6 2.23(4)
Ir7 Ir8 2.7096(16)
Ir8 C81 1.85(4)
Ir8 C5 1.96(4)
Ir8 C6 2.07(3)
Ir8 C24 2.13(3)
Ir8 Ag2 2.941(3)
Ag1 C14 2.56(3)
Ag2 C24 2.27(3)
Ag2 C17 2.42(4)
Ag2 C52 2.70(3)
Ag2 C18 2.71(3)
C1 O1 1.07(3)
C2 O2 1.23(4)
C3 O3 1.14(4)
C4 O4 1.17(3)
C5 O5 1.18(4)
C6 O6 1.11(3)
C11 O11 1.25(4)
C12 O12 1.18(4)
C13 O13 1.16(4)
C14 C15 1.36(5)
C14 C19 1.46(5)
C15 C16 1.38(4)
C16 C17 1.36(5)
C17 C18 1.40(5)
C18 C19 1.38(5)
C21 O21 1.13(4)
C22 O22 1.19(4)
C24 C25 1.40(5)
C24 C29 1.41(5)
C25 C26 1.33(5)
C26 C27 1.27(6)
C27 C28 1.37(5)
C28 C29 1.37(4)
C31 O31 1.12(4)
C32 O32 1.12(4)
C41 O41 1.16(4)
C51 O51 1.19(3)
C52 O52 1.08(3)
C53 O53 1.16(4)
C61 O61 1.12(4)
C62 O62 1.10(4)
C71 O71 1.07(3)
C72 O72 1.12(4)
C81 O81 1.15(4)
